data_4063926
loop_
_publ_author_name
'Pearson, David M.'
'Conley, Nicholas R.'
'Waymouth, Robert M.'

_publ_section_title
;
 Oxidatively Resistant Ligands for Palladium-Catalyzed Aerobic Alcohol
 Oxidation
;
_journal_issue 6
_journal_name_full Organometallics
_journal_page_first 1445
_journal_paper_doi 10.1021/om101037k
_journal_volume 30
_journal_year 2011
_chemical_formula_moiety 'C18 H15 F3 N4 Pd, 2(C F3 O3 S)'
_chemical_formula_sum 'C20 H15 F9 N4 O6 Pd S2'
_chemical_formula_weight 748.88
_chemical_name_systematic
; 
 ? 
;
_space_group_IT_number 2
_symmetry_cell_setting triclinic
_symmetry_space_group_name_Hall '-P 1'
_symmetry_space_group_name_H-M 'P -1'
_atom_sites_solution_hydrogens geom
_atom_sites_solution_primary direct
_atom_sites_solution_secondary difmap
_audit_creation_method SHELXL-97
_cell_angle_alpha 107.230(2)
_cell_angle_beta 100.385(2)
_cell_angle_gamma 102.965(2)
_cell_formula_units_Z 2
_cell_length_a 8.7061(9)
_cell_length_b 12.7990(12)
_cell_length_c 13.5092(13)
_cell_measurement_reflns_used 2780
_cell_measurement_temperature 233(2)
_cell_measurement_theta_max 26.80
_cell_measurement_theta_min 2.49
_cell_volume 1351.0(2)
_computing_cell_refinement 'SAINT, Bruker'
_computing_data_collection 'SMART, Bruker'
_computing_data_reduction 'SAINT, Bruker'
_computing_molecular_graphics 'SHELXTL, Bruker'
_computing_publication_material 'Bruker SHELXTL'
_computing_structure_refinement 'SHELXL-97 (Sheldrick, 1997)'
_computing_structure_solution 'SHELXS-97 (Sheldrick, 1990)'
_diffrn_ambient_temperature 233(2)
_diffrn_measured_fraction_theta_full 0.986
_diffrn_measured_fraction_theta_max 0.986
_diffrn_measurement_device_type 'Bruker SMART Platform CCD'
_diffrn_measurement_method 'area detector, omega scans per phi'
_diffrn_radiation_monochromator graphite
_diffrn_radiation_source 'normal-focus sealed tube'
_diffrn_radiation_type MoK\a
_diffrn_radiation_wavelength 0.71073
_diffrn_reflns_av_R_equivalents 0.0327
_diffrn_reflns_av_sigmaI/netI 0.0417
_diffrn_reflns_limit_h_max 11
_diffrn_reflns_limit_h_min -11
_diffrn_reflns_limit_k_max 16
_diffrn_reflns_limit_k_min -16
_diffrn_reflns_limit_l_max 17
_diffrn_reflns_limit_l_min -17
_diffrn_reflns_number 15234
_diffrn_reflns_theta_full 27.10
_diffrn_reflns_theta_max 27.10
_diffrn_reflns_theta_min 1.64
_exptl_absorpt_coefficient_mu 0.947
_exptl_absorpt_correction_T_max 0.9112
_exptl_absorpt_correction_T_min 0.7031
_exptl_absorpt_correction_type multi-scan
_exptl_absorpt_process_details 'SADABS, R. Blessing, 1995'
_exptl_crystal_colour colorless
_exptl_crystal_density_diffrn 1.841
_exptl_crystal_density_method 'not measured'
_exptl_crystal_description plate
_exptl_crystal_F_000 740
_exptl_crystal_size_max 0.40
_exptl_crystal_size_mid 0.30
_exptl_crystal_size_min 0.10
_refine_diff_density_max 0.575
_refine_diff_density_min -0.548
_refine_diff_density_rms 0.084
_refine_ls_extinction_method none
_refine_ls_goodness_of_fit_ref 1.008
_refine_ls_hydrogen_treatment constr
_refine_ls_matrix_type full
_refine_ls_number_parameters 407
_refine_ls_number_reflns 5886
_refine_ls_number_restraints 43
_refine_ls_restrained_S_all 1.008
_refine_ls_R_factor_all 0.0565
_refine_ls_R_factor_gt 0.0376
_refine_ls_shift/su_max 0.003
_refine_ls_shift/su_mean 0.000
_refine_ls_structure_factor_coef Fsqd
_refine_ls_weighting_details 'calc w=1/[\s^2^(Fo^2^)+(0.0586P)^2^+0.4034P] where P=(Fo^2^+2Fc^2^)/3'
_refine_ls_weighting_scheme calc
_refine_ls_wR_factor_gt 0.0901
_refine_ls_wR_factor_ref 0.1000
_reflns_number_gt 4640
_reflns_number_total 5886
_reflns_threshold_expression >2sigma(I)
_cod_data_source_file om101037k_si_002.cif
_cod_data_source_block '[(tfmm-phen)Pd(NCCH3)2][OTf]2'
_cod_depositor_comments
;
The following automatic conversions were performed:

'_symmetry_cell_setting' value 'Triclinic' changed to 'triclinic'
according to /home/saulius/struct/CIF-dictionaries/cif_core.dic
dictionary named 'cif_core.dic' version 2.4.1 from 2010-06-29.

Automatic conversion script
Id: cif_fix_values 1715 2011-07-08 13:25:40Z adriana 
;
_cod_original_sg_symbol_H-M P-1
_cod_database_code 4063926

loop_
_symmetry_equiv_pos_as_xyz
'x, y, z'
'-x, -y, -z'

loop_
_atom_site_label
_atom_site_type_symbol
_atom_site_fract_x
_atom_site_fract_y
_atom_site_fract_z
_atom_site_U_iso_or_equiv
_atom_site_adp_type
_atom_site_occupancy
_atom_site_symmetry_multiplicity
_atom_site_calc_flag
_atom_site_refinement_flags
_atom_site_disorder_assembly
_atom_site_disorder_group
Pd1 Pd 0.32148(3) 0.76379(2) 0.878757(19) 0.03427(9) Uani 1 1 d . . .
N1 N 0.2512(3) 0.7435(2) 1.0123(2) 0.0325(6) Uani 1 1 d . . .
N2 N 0.2950(3) 0.9177(2) 0.9414(2) 0.0359(6) Uani 1 1 d . . .
N3 N 0.3465(4) 0.6104(3) 0.8052(2) 0.0433(7) Uani 1 1 d . . .
N4 N 0.3902(4) 0.7973(3) 0.7558(2) 0.0448(7) Uani 1 1 d . . .
F1 F 0.3273(4) 0.5092(2) 1.0821(2) 0.0811(9) Uani 1 1 d . . .
F2 F 0.2169(3) 0.48567(18) 0.91867(19) 0.0627(6) Uani 1 1 d . . .
F3 F 0.4570(2) 0.60275(18) 1.00086(16) 0.0505(5) Uani 1 1 d . . .
C1 C 0.2363(4) 0.6593(3) 1.0529(3) 0.0374(7) Uani 1 1 d . . .
C2 C 0.3101(5) 0.5638(3) 1.0126(3) 0.0479(9) Uani 1 1 d . . .
C3 C 0.1637(4) 0.6581(3) 1.1365(3) 0.0392(7) Uani 1 1 d . . .
H3A H 0.1526 0.5951 1.1597 0.047 Uiso 1 1 calc R . .
C4 C 0.1083(4) 0.7460(3) 1.1857(3) 0.0370(7) Uani 1 1 d . . .
C5 C 0.0338(5) 0.7437(3) 1.2771(3) 0.0508(9) Uani 1 1 d . . .
H5A H 0.0221 0.6701 1.2859 0.076 Uiso 1 1 calc R . .
H5B H -0.0729 0.7556 1.2619 0.076 Uiso 1 1 calc R . .
H5C H 0.1038 0.8040 1.3427 0.076 Uiso 1 1 calc R . .
C6 C 0.1333(4) 0.8412(3) 1.1508(3) 0.0379(7) Uani 1 1 d . . .
C7 C 0.2019(4) 0.8339(3) 1.0632(2) 0.0330(6) Uani 1 1 d . . .
C8 C 0.0976(4) 0.9438(3) 1.2016(3) 0.0444(8) Uani 1 1 d . . .
H8A H 0.0500 0.9482 1.2593 0.053 Uiso 1 1 calc R . .
C9 C 0.1295(4) 1.0353(3) 1.1699(3) 0.0467(8) Uani 1 1 d . . .
H9A H 0.1069 1.1026 1.2065 0.056 Uiso 1 1 calc R . .
C10 C 0.1978(4) 1.0298(3) 1.0806(3) 0.0401(7) Uani 1 1 d . . .
C11 C 0.2308(4) 0.9296(3) 1.0277(3) 0.0355(7) Uani 1 1 d . . .
C12 C 0.2346(4) 1.1219(3) 1.0423(3) 0.0466(8) Uani 1 1 d . . .
H12A H 0.2153 1.1914 1.0761 0.056 Uiso 1 1 calc R . .
C13 C 0.2978(4) 1.1084(3) 0.9563(3) 0.0449(8) Uani 1 1 d . . .
H13A H 0.3227 1.1690 0.9304 0.054 Uiso 1 1 calc R . .
C14 C 0.3265(4) 1.0047(3) 0.9058(3) 0.0416(8) Uani 1 1 d . . .
H14A H 0.3689 0.9964 0.8456 0.050 Uiso 1 1 calc R . .
C15 C 0.3707(4) 0.5318(3) 0.7535(3) 0.0425(8) Uani 1 1 d . . .
C16 C 0.3990(6) 0.4281(3) 0.6897(3) 0.0607(11) Uani 1 1 d . . .
H16A H 0.3725 0.3694 0.7210 0.091 Uiso 1 1 calc R . .
H16B H 0.5129 0.4440 0.6888 0.091 Uiso 1 1 calc R . .
H16C H 0.3304 0.4016 0.6168 0.091 Uiso 1 1 calc R . .
C17 C 0.4316(5) 0.7976(3) 0.6818(3) 0.0526(10) Uani 1 1 d . . .
C18 C 0.4853(7) 0.7971(5) 0.5866(4) 0.0814(15) Uani 1 1 d . . .
H18A H 0.4934 0.7217 0.5500 0.122 Uiso 1 1 calc R . .
H18B H 0.5915 0.8533 0.6069 0.122 Uiso 1 1 calc R . .
H18C H 0.4072 0.8159 0.5391 0.122 Uiso 1 1 calc R . .
S1 S 0.1549(2) 0.37064(17) 0.26954(16) 0.0485(4) Uani 0.847(5) 1 d PD A 1
O1 O 0.1640(8) 0.4827(4) 0.2689(5) 0.120(2) Uani 0.847(5) 1 d PD A 1
O2 O 0.3058(4) 0.3430(4) 0.2867(4) 0.0782(13) Uani 0.847(5) 1 d PD A 1
O3 O 0.0246(5) 0.2798(4) 0.1879(3) 0.0840(15) Uani 0.847(5) 1 d PD A 1
C19 C 0.0957(6) 0.3757(4) 0.3901(5) 0.090(2) Uani 0.847(5) 1 d PD A 1
F4 F 0.0904(9) 0.2783(6) 0.4064(5) 0.191(3) Uani 0.847(5) 1 d PD A 1
F5 F 0.2044(6) 0.4581(6) 0.4737(3) 0.153(3) Uani 0.847(5) 1 d PD A 1
F6 F -0.0480(5) 0.3933(5) 0.3882(3) 0.1228(19) Uani 0.847(5) 1 d PD A 1
S1' S 0.1204(16) 0.3686(10) 0.2511(8) 0.0485(4) Uani 0.153(5) 1 d PD A 2
O1' O 0.066(3) 0.4360(19) 0.1929(15) 0.120(2) Uani 0.153(5) 1 d PD A 2
O2' O 0.2862(19) 0.368(2) 0.2630(17) 0.0782(13) Uani 0.153(5) 1 d PD A 2
O3' O 0.006(3) 0.2600(12) 0.2291(18) 0.0840(15) Uani 0.153(5) 1 d PD A 2
C19' C 0.115(2) 0.4477(16) 0.3832(11) 0.090(2) Uani 0.153(5) 1 d PD A 2
F4' F 0.109(4) 0.382(2) 0.4426(16) 0.191(3) Uani 0.153(5) 1 d PD A 2
F5' F 0.248(2) 0.5361(19) 0.4299(15) 0.153(3) Uani 0.153(5) 1 d PD A 2
F6' F -0.012(2) 0.487(2) 0.3802(15) 0.1228(19) Uani 0.153(5) 1 d PD A 2
S2 S 0.56417(11) 0.86304(7) 0.30809(7) 0.0420(2) Uani 1 1 d . . .
O4 O 0.6255(4) 0.7943(2) 0.2289(2) 0.0665(8) Uani 1 1 d . . .
O5 O 0.5043(3) 0.9481(2) 0.2772(2) 0.0595(7) Uani 1 1 d . . .
O6 O 0.4646(3) 0.8003(2) 0.3570(2) 0.0612(7) Uani 1 1 d . . .
C20 C 0.7450(5) 0.9467(4) 0.4154(3) 0.0628(11) Uani 1 1 d . . .
F7 F 0.8509(3) 1.0112(3) 0.3835(3) 0.1137(12) Uani 1 1 d . . .
F8 F 0.8181(4) 0.8802(3) 0.4523(3) 0.1099(12) Uani 1 1 d . . .
F9 F 0.7128(4) 1.0143(2) 0.4982(2) 0.0930(9) Uani 1 1 d . . .

loop_
_atom_site_aniso_label
_atom_site_aniso_U_11
_atom_site_aniso_U_22
_atom_site_aniso_U_33
_atom_site_aniso_U_23
_atom_site_aniso_U_13
_atom_site_aniso_U_12
Pd1 0.03282(14) 0.03810(15) 0.03651(15) 0.01358(11) 0.01389(10) 0.01493(10)
N1 0.0294(13) 0.0338(14) 0.0359(14) 0.0121(11) 0.0091(11) 0.0123(11)
N2 0.0323(13) 0.0383(15) 0.0383(15) 0.0135(12) 0.0092(11) 0.0126(11)
N3 0.0505(17) 0.0471(17) 0.0399(16) 0.0177(14) 0.0205(13) 0.0187(14)
N4 0.0520(17) 0.0474(17) 0.0463(18) 0.0205(14) 0.0219(14) 0.0236(14)
F1 0.132(2) 0.0908(19) 0.0874(18) 0.0635(16) 0.0729(18) 0.0835(18)
F2 0.0698(15) 0.0408(12) 0.0716(16) 0.0073(11) 0.0365(13) 0.0075(11)
F3 0.0479(11) 0.0612(13) 0.0533(12) 0.0195(10) 0.0194(9) 0.0331(10)
C1 0.0341(16) 0.0400(18) 0.0404(18) 0.0142(15) 0.0110(14) 0.0144(14)
C2 0.063(2) 0.047(2) 0.050(2) 0.0240(18) 0.0291(19) 0.0270(18)
C3 0.0360(17) 0.0407(18) 0.0449(19) 0.0191(15) 0.0144(15) 0.0108(14)
C4 0.0291(15) 0.0451(19) 0.0360(17) 0.0139(15) 0.0092(13) 0.0096(14)
C5 0.052(2) 0.057(2) 0.050(2) 0.0180(18) 0.0267(18) 0.0183(18)
C6 0.0302(16) 0.0424(18) 0.0378(17) 0.0087(14) 0.0090(13) 0.0119(14)
C7 0.0271(14) 0.0352(16) 0.0368(17) 0.0114(13) 0.0084(12) 0.0109(12)
C8 0.0442(19) 0.051(2) 0.044(2) 0.0143(17) 0.0196(16) 0.0221(16)
C9 0.050(2) 0.045(2) 0.048(2) 0.0102(16) 0.0192(17) 0.0220(17)
C10 0.0384(17) 0.0385(18) 0.0409(18) 0.0087(15) 0.0091(14) 0.0144(14)
C11 0.0299(15) 0.0391(18) 0.0376(18) 0.0118(14) 0.0090(13) 0.0125(13)
C12 0.048(2) 0.0373(19) 0.055(2) 0.0138(17) 0.0122(17) 0.0177(16)
C13 0.0458(19) 0.0375(18) 0.052(2) 0.0187(16) 0.0105(16) 0.0120(15)
C14 0.0375(17) 0.0439(19) 0.0454(19) 0.0180(16) 0.0123(15) 0.0117(15)
C15 0.050(2) 0.0436(19) 0.0403(19) 0.0177(16) 0.0162(16) 0.0195(16)
C16 0.081(3) 0.048(2) 0.056(2) 0.0105(19) 0.024(2) 0.028(2)
C17 0.074(3) 0.050(2) 0.053(2) 0.0245(19) 0.031(2) 0.032(2)
C18 0.123(4) 0.091(4) 0.075(3) 0.047(3) 0.065(3) 0.062(3)
S1 0.0493(10) 0.0494(5) 0.0553(9) 0.0213(6) 0.0176(7) 0.0237(7)
O1 0.168(6) 0.090(4) 0.159(6) 0.087(4) 0.075(4) 0.063(4)
O2 0.0462(18) 0.069(3) 0.111(3) 0.017(2) 0.014(2) 0.0268(16)
O3 0.055(2) 0.102(3) 0.066(3) -0.011(2) -0.001(2) 0.036(2)
C19 0.091(5) 0.119(6) 0.075(4) 0.045(5) 0.024(4) 0.042(5)
F4 0.281(8) 0.213(7) 0.208(6) 0.178(6) 0.139(6) 0.120(6)
F5 0.145(4) 0.238(7) 0.048(2) 0.008(3) -0.002(2) 0.083(4)
F6 0.083(3) 0.176(5) 0.094(3) 0.010(3) 0.049(2) 0.039(3)
S1' 0.0493(10) 0.0494(5) 0.0553(9) 0.0213(6) 0.0176(7) 0.0237(7)
O1' 0.168(6) 0.090(4) 0.159(6) 0.087(4) 0.075(4) 0.063(4)
O2' 0.0462(18) 0.069(3) 0.111(3) 0.017(2) 0.014(2) 0.0268(16)
O3' 0.055(2) 0.102(3) 0.066(3) -0.011(2) -0.001(2) 0.036(2)
C19' 0.091(5) 0.119(6) 0.075(4) 0.045(5) 0.024(4) 0.042(5)
F4' 0.281(8) 0.213(7) 0.208(6) 0.178(6) 0.139(6) 0.120(6)
F5' 0.145(4) 0.238(7) 0.048(2) 0.008(3) -0.002(2) 0.083(4)
F6' 0.083(3) 0.176(5) 0.094(3) 0.010(3) 0.049(2) 0.039(3)
S2 0.0441(5) 0.0405(5) 0.0388(5) 0.0136(4) 0.0085(4) 0.0099(4)
O4 0.102(2) 0.0593(17) 0.0442(15) 0.0155(13) 0.0258(15) 0.0343(16)
O5 0.0589(17) 0.0618(17) 0.0699(18) 0.0346(15) 0.0171(14) 0.0256(14)
O6 0.0619(17) 0.0614(17) 0.0584(17) 0.0276(14) 0.0174(14) 0.0048(14)
C20 0.043(2) 0.068(3) 0.058(3) 0.005(2) 0.0042(19) 0.008(2)
F7 0.0548(16) 0.125(3) 0.120(3) 0.024(2) 0.0171(17) -0.0238(17)
F8 0.084(2) 0.144(3) 0.093(2) 0.032(2) -0.0147(17) 0.060(2)
F9 0.096(2) 0.083(2) 0.0586(16) -0.0185(14) 0.0070(15) 0.0154(16)

loop_
_atom_type_symbol
_atom_type_description
_atom_type_scat_dispersion_real
_atom_type_scat_dispersion_imag
_atom_type_scat_source
C C 0.0033 0.0016 'International Tables Vol C Tables 4.2.6.8 and 6.1.1.4'
H H 0.0000 0.0000 'International Tables Vol C Tables 4.2.6.8 and 6.1.1.4'
N N 0.0061 0.0033 'International Tables Vol C Tables 4.2.6.8 and 6.1.1.4'
O O 0.0106 0.0060 'International Tables Vol C Tables 4.2.6.8 and 6.1.1.4'
F F 0.0171 0.0103 'International Tables Vol C Tables 4.2.6.8 and 6.1.1.4'
S S 0.1246 0.1234 'International Tables Vol C Tables 4.2.6.8 and 6.1.1.4'
Pd Pd -0.9988 1.0072 'International Tables Vol C Tables 4.2.6.8 and 6.1.1.4'

loop_
_geom_angle_atom_site_label_1
_geom_angle_atom_site_label_2
_geom_angle_atom_site_label_3
_geom_angle
N2 Pd1 N4 93.48(11)
N2 Pd1 N3 175.77(11)
N4 Pd1 N3 82.58(11)
N2 Pd1 N1 81.70(10)
N4 Pd1 N1 175.13(11)
N3 Pd1 N1 102.26(11)
C1 N1 C7 115.8(3)
C1 N1 Pd1 133.6(2)
C7 N1 Pd1 110.5(2)
C14 N2 C11 119.1(3)
C14 N2 Pd1 127.2(2)
C11 N2 Pd1 113.6(2)
C15 N3 Pd1 169.1(3)
C17 N4 Pd1 168.0(3)
N1 C1 C3 123.0(3)
N1 C1 C2 119.7(3)
C3 C1 C2 117.2(3)
F3 C2 F1 106.7(3)
F3 C2 F2 108.1(3)
F1 C2 F2 107.0(3)
F3 C2 C1 111.9(3)
F1 C2 C1 110.7(3)
F2 C2 C1 112.1(3)
C4 C3 C1 121.7(3)
C4 C3 H3A 119.1
C1 C3 H3A 119.1
C3 C4 C6 117.1(3)
C3 C4 C5 120.6(3)
C6 C4 C5 122.2(3)
C4 C5 H5A 109.5
C4 C5 H5B 109.5
H5A C5 H5B 109.5
C4 C5 H5C 109.5
H5A C5 H5C 109.5
H5B C5 H5C 109.5
C7 C6 C4 117.7(3)
C7 C6 C8 118.8(3)
C4 C6 C8 123.5(3)
N1 C7 C6 124.5(3)
N1 C7 C11 116.8(3)
C6 C7 C11 118.6(3)
C9 C8 C6 122.3(3)
C9 C8 H8A 118.8
C6 C8 H8A 118.8
C8 C9 C10 119.9(3)
C8 C9 H9A 120.0
C10 C9 H9A 120.0
C11 C10 C12 117.5(3)
C11 C10 C9 119.1(3)
C12 C10 C9 123.4(3)
N2 C11 C10 122.4(3)
N2 C11 C7 116.5(3)
C10 C11 C7 121.1(3)
C13 C12 C10 119.2(3)
C13 C12 H12A 120.4
C10 C12 H12A 120.4
C12 C13 C14 120.4(3)
C12 C13 H13A 119.8
C14 C13 H13A 119.8
N2 C14 C13 121.3(3)
N2 C14 H14A 119.3
C13 C14 H14A 119.3
N3 C15 C16 177.6(4)
C15 C16 H16A 109.5
C15 C16 H16B 109.5
H16A C16 H16B 109.5
C15 C16 H16C 109.5
H16A C16 H16C 109.5
H16B C16 H16C 109.5
N4 C17 C18 179.4(4)
C17 C18 H18A 109.5
C17 C18 H18B 109.5
H18A C18 H18B 109.5
C17 C18 H18C 109.5
H18A C18 H18C 109.5
H18B C18 H18C 109.5
O1 S1 O2 116.9(3)
O1 S1 O3 115.7(3)
O2 S1 O3 113.2(2)
O1 S1 C19 101.7(3)
O2 S1 C19 103.2(2)
O3 S1 C19 103.4(3)
F6 C19 F5 108.0(5)
F6 C19 F4 108.5(6)
F5 C19 F4 107.1(6)
F6 C19 S1 113.0(4)
F5 C19 S1 110.5(4)
F4 C19 S1 109.6(4)
O2' S1' O1' 116.8(7)
O2' S1' O3' 114.9(7)
O1' S1' O3' 115.1(8)
O2' S1' C19' 104.0(6)
O1' S1' C19' 100.6(6)
O3' S1' C19' 102.2(6)
F5' C19' F4' 108.4(9)
F5' C19' F6' 107.5(8)
F4' C19' F6' 109.1(9)
F5' C19' S1' 110.4(7)
F4' C19' S1' 110.3(7)
F6' C19' S1' 111.1(7)
O6 S2 O4 114.48(18)
O6 S2 O5 115.76(18)
O4 S2 O5 114.22(17)
O6 S2 C20 103.6(2)
O4 S2 C20 103.2(2)
O5 S2 C20 103.4(2)
F9 C20 F7 107.6(4)
F9 C20 F8 106.1(4)
F7 C20 F8 107.9(4)
F9 C20 S2 112.4(3)
F7 C20 S2 111.4(3)
F8 C20 S2 111.2(3)

loop_
_geom_bond_atom_site_label_1
_geom_bond_atom_site_label_2
_geom_bond_distance
Pd1 N2 1.984(3)
Pd1 N4 1.992(3)
Pd1 N3 2.000(3)
Pd1 N1 2.073(3)
N1 C1 1.340(4)
N1 C7 1.361(4)
N2 C14 1.332(4)
N2 C11 1.365(4)
N3 C15 1.130(4)
N4 C17 1.123(4)
F1 C2 1.334(4)
F2 C2 1.335(4)
F3 C2 1.320(4)
C1 C3 1.393(5)
C1 C2 1.512(5)
C3 C4 1.362(5)
C3 H3A 0.9400
C4 C6 1.418(5)
C4 C5 1.500(5)
C5 H5A 0.9700
C5 H5B 0.9700
C5 H5C 0.9700
C6 C7 1.407(4)
C6 C8 1.421(5)
C7 C11 1.431(4)
C8 C9 1.352(5)
C8 H8A 0.9400
C9 C10 1.428(5)
C9 H9A 0.9400
C10 C11 1.391(4)
C10 C12 1.418(5)
C12 C13 1.355(5)
C12 H12A 0.9400
C13 C14 1.401(5)
C13 H13A 0.9400
C14 H14A 0.9400
C15 C16 1.452(5)
C16 H16A 0.9700
C16 H16B 0.9700
C16 H16C 0.9700
C17 C18 1.443(5)
C18 H18A 0.9700
C18 H18B 0.9700
C18 H18C 0.9700
S1 O1 1.421(3)
S1 O2 1.433(3)
S1 O3 1.433(3)
S1 C19 1.783(7)
C19 F6 1.317(4)
C19 F5 1.321(4)
C19 F4 1.321(4)
S1' O2' 1.425(4)
S1' O1' 1.427(4)
S1' O3' 1.429(4)
S1' C19' 1.786(8)
C19' F5' 1.317(5)
C19' F4' 1.318(5)
C19' F6' 1.319(5)
S2 O6 1.429(3)
S2 O4 1.436(3)
S2 O5 1.441(3)
S2 C20 1.796(4)
C20 F9 1.315(5)
C20 F7 1.316(5)
C20 F8 1.326(5)

loop_
_geom_torsion_atom_site_label_1
_geom_torsion_atom_site_label_2
_geom_torsion_atom_site_label_3
_geom_torsion_atom_site_label_4
_geom_torsion
N2 Pd1 N1 C1 -175.9(3)
N4 Pd1 N1 C1 -167.4(12)
N3 Pd1 N1 C1 5.6(3)
N2 Pd1 N1 C7 8.7(2)
N4 Pd1 N1 C7 17.2(14)
N3 Pd1 N1 C7 -169.8(2)
N4 Pd1 N2 C14 -3.0(3)
N3 Pd1 N2 C14 -24.4(16)
N1 Pd1 N2 C14 176.2(3)
N4 Pd1 N2 C11 174.1(2)
N3 Pd1 N2 C11 152.8(14)
N1 Pd1 N2 C11 -6.6(2)
N2 Pd1 N3 C15 29(3)
N4 Pd1 N3 C15 7.7(16)
N1 Pd1 N3 C15 -171.7(16)
N2 Pd1 N4 C17 178.2(16)
N3 Pd1 N4 C17 -3.3(16)
N1 Pd1 N4 C17 169.8(14)
C7 N1 C1 C3 4.8(5)
Pd1 N1 C1 C3 -170.4(2)
C7 N1 C1 C2 -171.1(3)
Pd1 N1 C1 C2 13.6(5)
N1 C1 C2 F3 42.3(4)
C3 C1 C2 F3 -133.9(3)
N1 C1 C2 F1 161.1(3)
C3 C1 C2 F1 -15.0(5)
N1 C1 C2 F2 -79.4(4)
C3 C1 C2 F2 104.4(3)
N1 C1 C3 C4 -2.6(5)
C2 C1 C3 C4 173.4(3)
C1 C3 C4 C6 -2.3(5)
C1 C3 C4 C5 -178.7(3)
C3 C4 C6 C7 4.6(4)
C5 C4 C6 C7 -179.1(3)
C3 C4 C6 C8 -173.3(3)
C5 C4 C6 C8 3.0(5)
C1 N1 C7 C6 -2.2(4)
Pd1 N1 C7 C6 174.1(2)
C1 N1 C7 C11 174.3(3)
Pd1 N1 C7 C11 -9.4(3)
C4 C6 C7 N1 -2.5(5)
C8 C6 C7 N1 175.5(3)
C4 C6 C7 C11 -178.9(3)
C8 C6 C7 C11 -0.9(4)
C7 C6 C8 C9 -1.1(5)
C4 C6 C8 C9 176.9(3)
C6 C8 C9 C10 1.6(5)
C8 C9 C10 C11 -0.2(5)
C8 C9 C10 C12 179.9(3)
C14 N2 C11 C10 -0.4(5)
Pd1 N2 C11 C10 -177.8(2)
C14 N2 C11 C7 -179.1(3)
Pd1 N2 C11 C7 3.5(3)
C12 C10 C11 N2 -0.5(5)
C9 C10 C11 N2 179.6(3)
C12 C10 C11 C7 178.1(3)
C9 C10 C11 C7 -1.8(5)
N1 C7 C11 N2 4.3(4)
C6 C7 C11 N2 -179.0(3)
N1 C7 C11 C10 -174.4(3)
C6 C7 C11 C10 2.3(5)
C11 C10 C12 C13 0.7(5)
C9 C10 C12 C13 -179.4(3)
C10 C12 C13 C14 0.0(5)
C11 N2 C14 C13 1.1(5)
Pd1 N2 C14 C13 178.2(2)
C12 C13 C14 N2 -1.0(5)
Pd1 N3 C15 C16 -179(100)
Pd1 N4 C17 C18 -16(61)
O1 S1 C19 F6 62.4(5)
O2 S1 C19 F6 -176.0(4)
O3 S1 C19 F6 -57.9(5)
O1 S1 C19 F5 -58.7(5)
O2 S1 C19 F5 62.9(4)
O3 S1 C19 F5 -179.0(4)
O1 S1 C19 F4 -176.5(5)
O2 S1 C19 F4 -54.9(5)
O3 S1 C19 F4 63.2(5)
O2' S1' C19' F5' 40.4(16)
O1' S1' C19' F5' -80.9(17)
O3' S1' C19' F5' 160.3(16)
O2' S1' C19' F4' -79.3(16)
O1' S1' C19' F4' 159.3(16)
O3' S1' C19' F4' 40.5(16)
O2' S1' C19' F6' 159.6(16)
O1' S1' C19' F6' 38.2(17)
O3' S1' C19' F6' -80.6(16)
O6 S2 C20 F9 -58.7(4)
O4 S2 C20 F9 -178.3(3)
O5 S2 C20 F9 62.4(4)
O6 S2 C20 F7 -179.5(3)
O4 S2 C20 F7 60.9(4)
O5 S2 C20 F7 -58.4(4)
O6 S2 C20 F8 60.1(4)
O4 S2 C20 F8 -59.6(4)
O5 S2 C20 F8 -178.8(3)
